data_7100867
loop_
_publ_author_name
'M.T. Whited'
'E. Rivard'
'J.C. Peters'

_journal_name_full 'Chemical Communications'
_journal_paper_doi 10.1039/b516046d
_journal_year 2006
_chemical_formula_sum 'C51 H52 Cl Co N P3 Si'
_chemical_formula_weight 894.32
_space_group_IT_number 2
_symmetry_cell_setting triclinic
_symmetry_space_group_name_Hall '-P 1'
_symmetry_space_group_name_H-M 'P -1'
_cell_angle_alpha 93.701(4)
_cell_angle_beta 91.736(4)
_cell_angle_gamma 103.463(4)
_cell_formula_units_Z 4
_cell_length_a 12.8058(15)
_cell_length_b 17.612(2)
_cell_length_c 20.505(3)
_cell_measurement_temperature 100(2)
_cell_volume 4483.4(10)
_diffrn_ambient_temperature 100(2)
_exptl_crystal_density_diffrn 1.325
_cod_depositor_comments
;
The following automatic conversions were performed:
'_symmetry_cell_setting' value 'Triclinic' changed to 'triclinic'
according to '/home/saulius/struct/CIF-dictionaries/cif_core.dic'
dictionary named 'cif_core.dic' version 2.4.1 from 2010-06-29.

Automatic conversion script
Id: cif_fix_enum 1527 2010-12-29 10:47:43Z saulius 
;
_cod_database_code 7100867

loop_
_symmetry_equiv_pos_as_xyz
'x, y, z'
'-x, -y, -z'

loop_
_atom_site_label
_atom_site_type_symbol
_atom_site_fract_x
_atom_site_fract_y
_atom_site_fract_z
_atom_site_U_iso_or_equiv
_atom_site_adp_type
_atom_site_occupancy
_atom_site_symmetry_multiplicity
_atom_site_calc_flag
_atom_site_refinement_flags
_atom_site_disorder_assembly
_atom_site_disorder_group
Co1A Co 0.74908(13) 0.93976(9) 0.25614(8) 0.0200(5) Uani 1 1 d . . .
Co1B Co 0.78433(14) 0.44161(10) 0.24812(9) 0.0282(6) Uani 1 1 d . . .
Cl1A Cl 0.7125(2) 0.81076(17) 0.27449(16) 0.0242(9) Uani 1 1 d . . .
Cl1B Cl 0.8197(3) 0.32123(19) 0.23113(18) 0.0374(10) Uani 1 1 d . . .
P1A P 0.7903(3) 1.06203(18) 0.24282(17) 0.0217(9) Uani 1 1 d . . .
P2A P 0.8322(3) 0.92705(19) 0.15948(17) 0.0229(9) Uani 1 1 d . . .
P3A P 0.8835(3) 0.96298(18) 0.33134(17) 0.0228(9) Uani 1 1 d . . .
P1B P 0.7538(3) 0.55387(19) 0.2697(2) 0.0311(10) Uani 1 1 d . . .
P2B P 0.8565(4) 0.4524(2) 0.3512(2) 0.0487(12) Uani 1 1 d . . .
P3B P 0.6036(4) 0.3947(2) 0.2585(2) 0.0509(13) Uani 1 1 d . . .
Si1A Si 0.5811(3) 1.0362(2) 0.30152(19) 0.0283(10) Uani 1 1 d . . .
Si1B Si 0.9214(3) 0.5813(2) 0.1768(2) 0.0401(12) Uani 1 1 d . . .
N1A N 0.5976(8) 0.9522(5) 0.2586(5) 0.021(3) Uani 1 1 d . . .
N1B N 0.8438(10) 0.4838(7) 0.1690(6) 0.050(4) Uani 1 1 d . . .
C1 C 0.5111(10) 0.8919(7) 0.2368(6) 0.022(3) Uani 1 1 d . . .
C2 C 0.4770(10) 0.8786(7) 0.1690(7) 0.022(3) Uani 1 1 d . . .
C3 C 0.3902(11) 0.8188(8) 0.1481(7) 0.030(4) Uani 1 1 d . . .
H3 H 0.3688 0.8117 0.1029 0.036 Uiso 1 1 calc R . .
C4 C 0.3352(11) 0.7704(8) 0.1892(7) 0.034(4) Uani 1 1 d . . .
H4 H 0.2765 0.7295 0.1724 0.041 Uiso 1 1 calc R . .
C5 C 0.3615(11) 0.7784(8) 0.2560(7) 0.034(4) Uani 1 1 d . . .
H5 H 0.3199 0.7446 0.2848 0.040 Uiso 1 1 calc R . .
C6 C 0.4532(10) 0.8390(7) 0.2807(7) 0.028(4) Uani 1 1 d . . .
C7 C 0.5397(11) 0.9309(8) 0.1212(7) 0.038(4) Uani 1 1 d . . .
H7 H 0.6178 0.9385 0.1337 0.045 Uiso 1 1 calc R . .
C8 C 0.5228(11) 0.8977(8) 0.0496(6) 0.038(4) Uani 1 1 d . . .
H8A H 0.5262 0.8425 0.0470 0.058 Uiso 1 1 calc R . .
H8B H 0.5792 0.9273 0.0237 0.058 Uiso 1 1 calc R . .
H8C H 0.4523 0.9019 0.0324 0.058 Uiso 1 1 calc R . .
C9 C 0.5153(12) 1.0133(7) 0.1215(7) 0.042(4) Uani 1 1 d . . .
H9A H 0.4398 1.0079 0.1079 0.062 Uiso 1 1 calc R . .
H9B H 0.5615 1.0447 0.0911 0.062 Uiso 1 1 calc R . .
H9C H 0.5292 1.0392 0.1657 0.062 Uiso 1 1 calc R . .
C10 C 0.4822(10) 0.8444(7) 0.3542(6) 0.028(4) Uani 1 1 d . . .
H10 H 0.5534 0.8824 0.3623 0.033 Uiso 1 1 calc R . .
C11 C 0.4934(12) 0.7658(8) 0.3769(7) 0.044(4) Uani 1 1 d . . .
H11A H 0.5118 0.7713 0.4240 0.065 Uiso 1 1 calc R . .
H11B H 0.5504 0.7487 0.3534 0.065 Uiso 1 1 calc R . .
H11C H 0.4253 0.7268 0.3680 0.065 Uiso 1 1 calc R . .
C12 C 0.4031(11) 0.8729(9) 0.3956(7) 0.048(4) Uani 1 1 d . . .
H12A H 0.3871 0.9195 0.3779 0.071 Uiso 1 1 calc R . .
H12B H 0.4335 0.8861 0.4405 0.071 Uiso 1 1 calc R . .
H12C H 0.3367 0.8317 0.3957 0.071 Uiso 1 1 calc R . .
C13 C 0.6029(11) 1.0497(7) 0.3924(6) 0.033(4) Uani 1 1 d . . .
H13A H 0.5616 1.0035 0.4121 0.049 Uiso 1 1 calc R . .
H13B H 0.5790 1.0961 0.4088 0.049 Uiso 1 1 calc R . .
H13C H 0.6795 1.0567 0.4041 0.049 Uiso 1 1 calc R . .
C14 C 0.4450(10) 1.0541(8) 0.2840(7) 0.034(4) Uani 1 1 d . . .
H14A H 0.4497 1.0919 0.2506 0.051 Uiso 1 1 calc R . .
H14B H 0.4187 1.0749 0.3241 0.051 Uiso 1 1 calc R . .
H14C H 0.3952 1.0047 0.2681 0.051 Uiso 1 1 calc R . .
C15 C 0.6923(10) 1.1151(7) 0.2725(7) 0.031(4) Uani 1 1 d . . .
H15 H 0.6964 1.1697 0.2731 0.037 Uiso 1 1 calc R . .
C16 C 0.8063(10) 1.0777(7) 0.1556(6) 0.027(3) Uani 1 1 d . . .
C17 C 0.7980(12) 1.1461(8) 0.1286(8) 0.041(4) Uani 1 1 d . . .
H17 H 0.7859 1.1891 0.1552 0.049 Uiso 1 1 calc R . .
C18 C 0.8075(13) 1.1502(9) 0.0633(8) 0.049(5) Uani 1 1 d . . .
H18 H 0.8018 1.1972 0.0448 0.059 Uiso 1 1 calc R . .
C19 C 0.8248(14) 1.0911(9) 0.0232(7) 0.056(5) Uani 1 1 d . . .
H19 H 0.8307 1.0964 -0.0225 0.067 Uiso 1 1 calc R . .
C20 C 0.8339(12) 1.0209(9) 0.0502(7) 0.046(4) Uani 1 1 d . . .
H20 H 0.8470 0.9788 0.0229 0.055 Uiso 1 1 calc R . .
C21 C 0.8238(11) 1.0139(7) 0.1161(7) 0.035(4) Uani 1 1 d . . .
C22 C 0.7805(10) 0.8431(7) 0.0992(6) 0.019(3) Uani 1 1 d U . .
C23 C 0.8356(12) 0.8326(8) 0.0446(7) 0.037(4) Uani 1 1 d . . .
H23 H 0.9029 0.8672 0.0386 0.045 Uiso 1 1 calc R . .
C24 C 0.7934(15) 0.7711(10) -0.0022(8) 0.056(5) Uani 1 1 d . . .
H24 H 0.8299 0.7648 -0.0411 0.067 Uiso 1 1 calc R . .
C25 C 0.6985(15) 0.7203(10) 0.0091(9) 0.056(5) Uani 1 1 d . . .
H25 H 0.6700 0.6778 -0.0222 0.067 Uiso 1 1 calc R . .
C26 C 0.6428(15) 0.7288(10) 0.0646(9) 0.063(5) Uani 1 1 d . . .
H26 H 0.5768 0.6929 0.0714 0.076 Uiso 1 1 calc R . .
C27 C 0.6862(11) 0.7922(8) 0.1113(7) 0.033(4) Uani 1 1 d . . .
H27 H 0.6503 0.7990 0.1503 0.040 Uiso 1 1 calc R . .
C28 C 0.9760(11) 0.9311(7) 0.1573(6) 0.026(3) Uani 1 1 d . . .
C29 C 1.0534(13) 1.0013(8) 0.1587(7) 0.042(4) Uani 1 1 d . . .
H29 H 1.0313 1.0493 0.1589 0.050 Uiso 1 1 calc R . .
C30 C 1.1620(13) 1.0026(9) 0.1599(7) 0.048(4) Uani 1 1 d . . .
H30 H 1.2144 1.0509 0.1615 0.058 Uiso 1 1 calc R . .
C31 C 1.1923(13) 0.9330(10) 0.1589(7) 0.045(4) Uani 1 1 d . . .
H31 H 1.2666 0.9333 0.1595 0.054 Uiso 1 1 calc R . .
C32 C 1.1184(12) 0.8632(9) 0.1571(6) 0.031(4) Uani 1 1 d . . .
H32 H 1.1410 0.8154 0.1547 0.037 Uiso 1 1 calc R . .
C33 C 1.0123(11) 0.8623(8) 0.1586(6) 0.031(4) Uani 1 1 d . . .
H33 H 0.9615 0.8138 0.1605 0.037 Uiso 1 1 calc R . .
C34 C 0.9217(10) 1.1079(7) 0.2822(6) 0.026(3) Uani 1 1 d . . .
C35 C 0.9793(12) 1.1823(8) 0.2735(7) 0.041(4) Uani 1 1 d . . .
H35 H 0.9487 1.2135 0.2460 0.049 Uiso 1 1 calc R . .
C36 C 1.0776(12) 1.2132(9) 0.3022(9) 0.054(5) Uani 1 1 d . . .
H36 H 1.1138 1.2655 0.2957 0.065 Uiso 1 1 calc R . .
C37 C 1.1259(12) 1.1677(9) 0.3417(8) 0.052(5) Uani 1 1 d . . .
H37 H 1.1962 1.1880 0.3609 0.063 Uiso 1 1 calc R . .
C38 C 1.0691(11) 1.0919(7) 0.3524(7) 0.035(4) Uani 1 1 d . . .
H38 H 1.1004 1.0612 0.3801 0.042 Uiso 1 1 calc R . .
C39 C 0.9673(10) 1.0607(7) 0.3231(6) 0.023(3) Uani 1 1 d . . .
C40 C 0.9763(11) 0.8980(7) 0.3409(6) 0.021(3) Uani 1 1 d . . .
C41 C 1.0714(12) 0.9125(8) 0.3114(7) 0.031(4) Uani 1 1 d . . .
H41 H 1.0931 0.9581 0.2881 0.037 Uiso 1 1 calc R . .
C42 C 1.1406(13) 0.8569(10) 0.3160(7) 0.045(4) Uani 1 1 d . . .
H42 H 1.2086 0.8669 0.2968 0.054 Uiso 1 1 calc R . .
C43 C 1.1065(13) 0.7918(9) 0.3476(7) 0.036(4) Uani 1 1 d . . .
H43 H 1.1495 0.7546 0.3491 0.043 Uiso 1 1 calc R . .
C44 C 1.0105(12) 0.7783(8) 0.3778(7) 0.037(4) Uani 1 1 d . . .
H44 H 0.9880 0.7331 0.4014 0.044 Uiso 1 1 calc R . .
C45 C 0.9443(11) 0.8338(8) 0.3731(7) 0.034(4) Uani 1 1 d . . .
H45 H 0.8770 0.8245 0.3931 0.041 Uiso 1 1 calc R . .
C46 C 0.8338(10) 0.9696(7) 0.4133(7) 0.024(3) Uani 1 1 d . . .
C47 C 0.8754(11) 1.0308(8) 0.4610(7) 0.034(4) Uani 1 1 d . . .
H47 H 0.9358 1.0708 0.4520 0.041 Uiso 1 1 calc R . .
C48 C 0.8295(13) 1.0335(9) 0.5208(7) 0.035(4) Uani 1 1 d . . .
H48 H 0.8557 1.0776 0.5510 0.042 Uiso 1 1 calc R . .
C49 C 0.7494(12) 0.9761(10) 0.5375(6) 0.036(4) Uani 1 1 d . . .
H49 H 0.7214 0.9775 0.5799 0.043 Uiso 1 1 calc R . .
C50 C 0.7079(11) 0.9143(8) 0.4916(7) 0.035(4) Uani 1 1 d . . .
H50 H 0.6497 0.8735 0.5024 0.042 Uiso 1 1 calc R . .
C51 C 0.7496(11) 0.9110(8) 0.4303(7) 0.032(4) Uani 1 1 d . . .
H51 H 0.7199 0.8680 0.3997 0.038 Uiso 1 1 calc R . .
C52 C 0.8346(16) 0.4362(9) 0.1097(9) 0.073(6) Uani 1 1 d D . .
C53 C 0.9226(13) 0.4012(8) 0.0907(8) 0.058(5) Uani 1 1 d D . .
C54 C 0.9082(12) 0.3545(9) 0.0307(8) 0.064(5) Uani 1 1 d D . .
H54 H 0.9642 0.3307 0.0173 0.076 Uiso 1 1 calc R . .
C55 C 0.8149(13) 0.3421(9) -0.0095(7) 0.075(7) Uani 1 1 d DU . .
H55 H 0.8098 0.3111 -0.0497 0.090 Uiso 1 1 calc R . .
C56 C 0.7302(13) 0.3739(9) 0.0078(11) 0.083(7) Uani 1 1 d D . .
H56 H 0.6680 0.3658 -0.0206 0.099 Uiso 1 1 calc R . .
C57 C 0.7366(14) 0.4195(10) 0.0695(8) 0.062(5) Uani 1 1 d . . .
C58 C 1.0267(11) 0.4173(8) 0.1272(8) 0.040(4) Uani 1 1 d . . .
H58 H 1.0196 0.4463 0.1698 0.049 Uiso 1 1 calc R . .
C59 C 1.0597(14) 0.3426(10) 0.1422(9) 0.072(6) Uani 1 1 d . . .
H59A H 1.0024 0.3091 0.1649 0.108 Uiso 1 1 calc R . .
H59B H 1.1259 0.3557 0.1701 0.108 Uiso 1 1 calc R . .
H59C H 1.0722 0.3149 0.1013 0.108 Uiso 1 1 calc R . .
C60 C 1.1160(12) 0.4679(9) 0.0913(7) 0.054(5) Uani 1 1 d . . .
H60A H 1.1223 0.4418 0.0484 0.080 Uiso 1 1 calc R . .
H60B H 1.1841 0.4761 0.1169 0.080 Uiso 1 1 calc R . .
H60C H 1.0992 0.5187 0.0854 0.080 Uiso 1 1 calc R . .
C61 C 0.6461(12) 0.4535(9) 0.0860(9) 0.057(5) Uani 1 1 d . . .
H61 H 0.6341 0.4473 0.1336 0.069 Uiso 1 1 calc R . .
C62 C 0.5459(18) 0.4141(11) 0.0499(10) 0.119(10) Uani 1 1 d . . .
H62A H 0.5513 0.4255 0.0038 0.178 Uiso 1 1 calc R . .
H62B H 0.4861 0.4329 0.0683 0.178 Uiso 1 1 calc R . .
H62C H 0.5334 0.3575 0.0532 0.178 Uiso 1 1 calc R . .
C63 C 0.6631(14) 0.5403(9) 0.0756(10) 0.083(7) Uani 1 1 d . . .
H63A H 0.7251 0.5700 0.1030 0.124 Uiso 1 1 calc R . .
H63B H 0.5988 0.5581 0.0877 0.124 Uiso 1 1 calc R . .
H63C H 0.6764 0.5486 0.0295 0.124 Uiso 1 1 calc R . .
C64 C 0.9371(15) 0.6251(10) 0.0939(8) 0.081(6) Uani 1 1 d . . .
H64A H 0.9216 0.5829 0.0589 0.121 Uiso 1 1 calc R . .
H64B H 1.0108 0.6561 0.0911 0.121 Uiso 1 1 calc R . .
H64C H 0.8868 0.6589 0.0891 0.121 Uiso 1 1 calc R . .
C65 C 1.0572(13) 0.6070(10) 0.2142(9) 0.070(6) Uani 1 1 d . . .
H65A H 1.0551 0.5933 0.2597 0.105 Uiso 1 1 calc R . .
H65B H 1.0871 0.6634 0.2128 0.105 Uiso 1 1 calc R . .
H65C H 1.1025 0.5782 0.1900 0.105 Uiso 1 1 calc R . .
C66 C 0.8392(10) 0.6330(8) 0.2305(7) 0.034(4) Uani 1 1 d . . .
H66 H 0.8419 0.6875 0.2358 0.041 Uiso 1 1 calc R . .
C67 C 0.7698(12) 0.5806(7) 0.3580(7) 0.039(4) Uani 1 1 d . . .
C68 C 0.7485(12) 0.6475(8) 0.3883(9) 0.048(5) Uani 1 1 d . . .
H68 H 0.7200 0.6823 0.3634 0.058 Uiso 1 1 calc R . .
C69 C 0.7686(12) 0.6634(10) 0.4543(9) 0.053(5) Uani 1 1 d . . .
H69 H 0.7552 0.7100 0.4745 0.063 Uiso 1 1 calc R . .
C70 C 0.8072(15) 0.6144(11) 0.4916(10) 0.070(6) Uani 1 1 d . . .
H70 H 0.8169 0.6259 0.5376 0.084 Uiso 1 1 calc R . .
C71 C 0.8319(16) 0.5494(9) 0.4641(8) 0.073(6) Uani 1 1 d . . .
H71 H 0.8615 0.5170 0.4910 0.088 Uiso 1 1 calc R . .
C72 C 0.8153(15) 0.5294(10) 0.3982(8) 0.064(5) Uani 1 1 d . . .
C73 C 1.0047(12) 0.4835(9) 0.3509(8) 0.044(4) Uani 1 1 d . . .
C74 C 1.0628(15) 0.5467(10) 0.3889(9) 0.064(5) Uani 1 1 d . . .
H74 H 1.0276 0.5752 0.4183 0.077 Uiso 1 1 calc R . .
C75 C 1.1750(15) 0.5695(11) 0.3843(9) 0.062(5) Uani 1 1 d . . .
H75 H 1.2156 0.6148 0.4090 0.074 Uiso 1 1 calc R . .
C76 C 1.2253(16) 0.5256(13) 0.3437(11) 0.083(6) Uani 1 1 d . . .
H76 H 1.3011 0.5408 0.3403 0.100 Uiso 1 1 calc R . .
C77 C 1.1673(14) 0.4605(9) 0.3085(9) 0.071(6) Uani 1 1 d . . .
H77 H 1.2012 0.4260 0.2843 0.085 Uiso 1 1 calc R . .
C78 C 1.0599(15) 0.4476(11) 0.3096(8) 0.066(6) Uani 1 1 d . . .
H78 H 1.0192 0.4093 0.2781 0.079 Uiso 1 1 calc R . .
C79 C 0.8325(16) 0.3700(10) 0.4030(8) 0.054(5) Uani 1 1 d . . .
C80 C 0.7529(17) 0.3542(13) 0.4444(11) 0.074(6) Uani 1 1 d . . .
H80 H 0.7063 0.3888 0.4489 0.088 Uiso 1 1 calc R . .
C81 C 0.7357(16) 0.2891(13) 0.4812(10) 0.075(6) Uani 1 1 d . . .
H81 H 0.6776 0.2788 0.5096 0.090 Uiso 1 1 calc R . .
C82 C 0.8026(18) 0.2415(10) 0.4755(9) 0.060(5) Uani 1 1 d . . .
H82 H 0.7919 0.1973 0.5009 0.072 Uiso 1 1 calc R . .
C83 C 0.8830(17) 0.2538(10) 0.4360(11) 0.072(6) Uani 1 1 d . . .
H83 H 0.9288 0.2185 0.4331 0.087 Uiso 1 1 calc R . .
C84 C 0.9014(14) 0.3187(9) 0.3980(8) 0.057(5) Uani 1 1 d . . .
H84 H 0.9594 0.3277 0.3694 0.069 Uiso 1 1 calc R . .
C85 C 0.6150(11) 0.5539(8) 0.2431(8) 0.044(4) Uani 1 1 d . . .
C86 C 0.5780(11) 0.6189(7) 0.2352(7) 0.040(4) Uani 1 1 d . . .
H86 H 0.6245 0.6693 0.2441 0.048 Uiso 1 1 calc R . .
C87 C 0.4740(12) 0.6117(9) 0.2145(8) 0.054(5) Uani 1 1 d . . .
H87 H 0.4498 0.6577 0.2074 0.065 Uiso 1 1 calc R . .
C88 C 0.4024(14) 0.5398(10) 0.2034(10) 0.081(7) Uani 1 1 d . . .
H88 H 0.3316 0.5361 0.1859 0.097 Uiso 1 1 calc R . .
C89 C 0.4369(14) 0.4707(9) 0.2187(9) 0.068(6) Uani 1 1 d . . .
H89 H 0.3871 0.4212 0.2154 0.082 Uiso 1 1 calc R . .
C90 C 0.5468(12) 0.4769(9) 0.2388(9) 0.063(6) Uani 1 1 d . . .
C91 C 0.5499(12) 0.3695(9) 0.3387(8) 0.046(4) Uani 1 1 d . . .
C92 C 0.5130(14) 0.4225(10) 0.3784(9) 0.056(5) Uani 1 1 d . . .
H92 H 0.5156 0.4738 0.3655 0.067 Uiso 1 1 calc R . .
C93 C 0.4727(18) 0.3999(14) 0.4367(12) 0.099(8) Uani 1 1 d . . .
H93 H 0.4530 0.4376 0.4661 0.119 Uiso 1 1 calc R . .
C94 C 0.4598(17) 0.3252(15) 0.4543(11) 0.097(7) Uani 1 1 d . . .
H94 H 0.4314 0.3107 0.4952 0.116 Uiso 1 1 calc R . .
C95 C 0.4897(16) 0.2697(13) 0.4102(12) 0.086(7) Uani 1 1 d . . .
H95 H 0.4793 0.2167 0.4203 0.104 Uiso 1 1 calc R . .
C96 C 0.5342(13) 0.2937(9) 0.3526(8) 0.048(4) Uani 1 1 d . . .
H96 H 0.5540 0.2569 0.3224 0.058 Uiso 1 1 calc R . .
C97 C 0.5293(12) 0.3143(8) 0.2008(9) 0.048(5) Uani 1 1 d . . .
C98 C 0.4178(14) 0.2817(10) 0.2123(8) 0.058(5) Uani 1 1 d . . .
H98 H 0.3837 0.3029 0.2472 0.070 Uiso 1 1 calc R . .
C99 C 0.3600(14) 0.2172(10) 0.1704(9) 0.057(5) Uani 1 1 d . . .
H99 H 0.2859 0.1947 0.1751 0.069 Uiso 1 1 calc R . .
C100 C 0.4163(15) 0.1898(8) 0.1236(10) 0.056(5) Uani 1 1 d . . .
H100 H 0.3798 0.1460 0.0957 0.067 Uiso 1 1 calc R . .
C101 C 0.5241(16) 0.2214(10) 0.1135(9) 0.065(5) Uani 1 1 d . . .
H101 H 0.5588 0.2015 0.0782 0.078 Uiso 1 1 calc R . .
C102 C 0.5776(14) 0.2806(9) 0.1547(8) 0.048(5) Uani 1 1 d . . .
H102 H 0.6528 0.2993 0.1508 0.058 Uiso 1 1 calc R . .

loop_
_atom_site_aniso_label
_atom_site_aniso_U_11
_atom_site_aniso_U_22
_atom_site_aniso_U_33
_atom_site_aniso_U_23
_atom_site_aniso_U_13
_atom_site_aniso_U_12
Co1A 0.0244(11) 0.0163(10) 0.0211(11) 0.0007(8) -0.0099(9) 0.0100(8)
Co1B 0.0294(12) 0.0164(10) 0.0387(13) 0.0000(9) -0.0049(10) 0.0069(8)
Cl1A 0.025(2) 0.0162(17) 0.031(2) -0.0006(15) -0.0088(17) 0.0062(14)
Cl1B 0.046(2) 0.0225(19) 0.048(3) 0.0017(18) 0.000(2) 0.0177(17)
P1A 0.027(2) 0.0177(19) 0.023(2) -0.0001(16) -0.0071(18) 0.0117(16)
P2A 0.027(2) 0.0194(19) 0.024(2) -0.0014(17) -0.0067(18) 0.0118(16)
P3A 0.026(2) 0.0167(19) 0.027(2) -0.0015(17) -0.0090(18) 0.0095(16)
P1B 0.026(2) 0.0148(19) 0.052(3) -0.0016(19) -0.004(2) 0.0064(16)
P2B 0.056(3) 0.036(3) 0.051(3) -0.004(2) -0.008(2) 0.009(2)
P3B 0.053(3) 0.037(3) 0.061(3) 0.000(2) -0.012(2) 0.009(2)
Si1A 0.033(2) 0.025(2) 0.030(2) -0.0028(19) -0.012(2) 0.0179(18)
Si1B 0.045(3) 0.025(2) 0.047(3) 0.007(2) -0.001(2) 0.000(2)
N1A 0.020(6) 0.022(6) 0.027(7) 0.000(5) -0.010(5) 0.018(5)
N1B 0.063(10) 0.051(9) 0.044(9) 0.003(7) 0.006(7) 0.027(7)
C1 0.016(8) 0.025(8) 0.027(9) -0.001(7) -0.009(7) 0.010(7)
C2 0.016(8) 0.012(7) 0.042(10) -0.005(7) -0.012(7) 0.011(6)
C3 0.023(9) 0.039(9) 0.032(9) 0.015(8) -0.008(8) 0.013(7)
C4 0.033(10) 0.032(9) 0.038(11) -0.017(8) -0.022(8) 0.015(7)
C5 0.028(9) 0.032(9) 0.049(11) 0.001(8) 0.006(8) 0.022(7)
C6 0.020(8) 0.025(8) 0.040(10) -0.010(7) -0.006(8) 0.012(7)
C7 0.023(9) 0.046(10) 0.041(10) -0.007(8) -0.021(8) 0.007(7)
C8 0.051(10) 0.032(9) 0.030(9) -0.006(7) -0.019(8) 0.010(7)
C9 0.059(11) 0.030(9) 0.040(10) 0.008(7) -0.020(8) 0.021(8)
C10 0.027(9) 0.019(8) 0.033(9) 0.003(7) -0.010(7) -0.001(6)
C11 0.043(10) 0.044(10) 0.042(10) 0.014(8) 0.005(8) 0.005(8)
C12 0.039(10) 0.056(11) 0.045(11) -0.012(9) -0.003(9) 0.011(8)
C13 0.044(9) 0.021(8) 0.035(9) -0.002(7) -0.012(8) 0.015(7)
C14 0.029(9) 0.050(9) 0.034(9) -0.004(7) -0.001(7) 0.033(7)
C15 0.026(8) 0.018(7) 0.053(10) 0.002(7) -0.001(7) 0.017(6)
C16 0.030(9) 0.029(9) 0.024(8) 0.000(7) -0.005(7) 0.011(7)
C17 0.064(11) 0.023(9) 0.042(11) 0.010(8) -0.019(9) 0.022(7)
C18 0.086(13) 0.039(10) 0.033(11) 0.017(9) -0.016(10) 0.031(9)
C19 0.108(15) 0.053(11) 0.019(9) 0.017(9) -0.005(9) 0.041(10)
C20 0.074(13) 0.043(10) 0.028(10) 0.008(8) 0.001(9) 0.027(9)
C21 0.044(10) 0.012(8) 0.046(11) 0.004(7) 0.008(8) 0.002(7)
C22 0.024(7) 0.017(6) 0.019(7) -0.001(5) -0.017(6) 0.012(5)
C23 0.038(10) 0.049(10) 0.035(10) -0.007(8) -0.010(8) 0.034(8)
C24 0.076(14) 0.054(12) 0.049(12) -0.019(10) -0.023(11) 0.047(11)
C25 0.064(13) 0.046(11) 0.049(13) -0.033(9) -0.031(11) 0.009(10)
C26 0.072(14) 0.049(11) 0.059(13) -0.019(10) -0.014(11) 0.005(10)
C27 0.039(10) 0.035(9) 0.032(9) -0.009(8) -0.004(8) 0.024(8)
C28 0.037(9) 0.022(8) 0.018(8) 0.003(6) 0.004(7) 0.007(7)
C29 0.054(12) 0.033(10) 0.041(10) 0.003(8) -0.007(9) 0.016(8)
C30 0.051(12) 0.036(10) 0.053(12) -0.002(8) -0.001(9) 0.001(8)
C31 0.038(10) 0.064(12) 0.031(10) 0.007(9) 0.015(8) 0.005(10)
C32 0.039(10) 0.046(10) 0.015(8) -0.001(7) 0.005(7) 0.025(8)
C33 0.031(10) 0.040(9) 0.028(9) -0.004(7) 0.008(7) 0.021(7)
C34 0.031(9) 0.010(8) 0.036(9) -0.008(7) -0.007(7) 0.005(6)
C35 0.051(11) 0.029(9) 0.041(10) -0.001(8) -0.018(9) 0.010(8)
C36 0.049(11) 0.026(9) 0.086(14) 0.009(9) -0.015(11) 0.008(8)
C37 0.045(11) 0.038(10) 0.067(13) 0.002(9) -0.009(9) -0.003(8)
C38 0.032(9) 0.021(8) 0.051(10) -0.001(7) -0.006(8) 0.006(7)
C39 0.030(9) 0.007(7) 0.034(9) 0.002(6) -0.005(7) 0.008(6)
C40 0.025(9) 0.018(8) 0.023(8) -0.002(7) -0.015(7) 0.015(6)
C41 0.043(10) 0.032(8) 0.025(9) -0.004(7) -0.020(8) 0.026(8)
C42 0.049(11) 0.059(12) 0.026(10) -0.011(9) -0.018(8) 0.015(9)
C43 0.038(11) 0.041(10) 0.034(10) -0.014(8) -0.014(8) 0.027(8)
C44 0.043(11) 0.031(9) 0.042(10) 0.004(7) -0.013(9) 0.023(8)
C45 0.024(9) 0.034(9) 0.046(10) 0.001(8) -0.020(8) 0.015(7)
C46 0.020(8) 0.012(7) 0.043(10) 0.008(7) -0.011(7) 0.006(6)
C47 0.030(9) 0.024(8) 0.048(11) -0.002(8) -0.023(8) 0.012(7)
C48 0.053(12) 0.047(11) 0.011(9) -0.012(8) -0.019(8) 0.031(9)
C49 0.048(11) 0.061(11) 0.004(8) 0.007(8) -0.001(8) 0.022(9)
C50 0.035(9) 0.037(9) 0.040(11) 0.010(8) -0.010(9) 0.024(7)
C51 0.037(10) 0.034(9) 0.029(10) -0.010(7) -0.016(8) 0.024(8)
C52 0.096(17) 0.042(11) 0.079(15) -0.004(11) -0.004(13) 0.016(11)
C53 0.045(11) 0.056(11) 0.070(14) -0.003(10) -0.008(10) 0.008(9)
C54 0.088(15) 0.050(11) 0.057(13) -0.002(10) -0.002(12) 0.025(10)
C55 0.14(2) 0.038(11) 0.024(10) -0.004(8) -0.055(12) -0.010(12)
C56 0.036(12) 0.037(11) 0.16(2) -0.012(13) 0.023(13) -0.010(9)
C57 0.069(14) 0.060(12) 0.055(12) -0.022(10) -0.037(11) 0.024(10)
C58 0.034(10) 0.040(10) 0.050(11) -0.004(8) -0.005(9) 0.017(8)
C59 0.063(13) 0.068(13) 0.086(15) 0.008(11) 0.018(11) 0.014(10)
C60 0.051(12) 0.054(11) 0.050(11) -0.001(9) 0.002(9) 0.000(9)
C61 0.035(11) 0.063(12) 0.067(13) 0.014(10) -0.006(10) -0.005(9)
C62 0.18(2) 0.069(14) 0.115(19) -0.026(13) -0.121(18) 0.066(15)
C63 0.085(15) 0.037(11) 0.126(19) 0.005(11) -0.033(13) 0.020(10)
C64 0.098(16) 0.071(14) 0.069(14) -0.005(11) -0.013(12) 0.014(11)
C65 0.064(13) 0.069(13) 0.074(14) -0.015(11) -0.016(11) 0.015(10)
C66 0.025(8) 0.028(8) 0.055(11) 0.017(8) 0.003(8) 0.013(7)
C67 0.045(10) 0.014(8) 0.054(11) -0.008(8) 0.022(9) -0.004(7)
C68 0.046(11) 0.021(9) 0.074(14) -0.003(9) 0.002(10) 0.001(7)
C69 0.036(11) 0.042(11) 0.070(14) -0.013(11) 0.003(10) -0.006(8)
C70 0.081(15) 0.071(14) 0.061(14) -0.005(12) 0.012(11) 0.026(12)
C71 0.136(19) 0.045(11) 0.050(13) -0.002(10) 0.023(12) 0.045(12)
C72 0.101(15) 0.050(11) 0.038(11) -0.025(9) -0.004(11) 0.025(11)
C73 0.043(11) 0.053(11) 0.040(11) 0.006(9) -0.020(9) 0.020(9)
C74 0.063(14) 0.047(11) 0.085(15) -0.003(11) -0.013(12) 0.023(10)
C75 0.054(14) 0.065(13) 0.056(13) 0.004(10) -0.020(10) -0.002(10)
C76 0.062(14) 0.105(18) 0.097(17) 0.032(15) 0.000(14) 0.043(14)
C77 0.056(14) 0.030(10) 0.115(17) -0.039(11) -0.051(12) 0.003(9)
C78 0.054(14) 0.107(16) 0.030(11) -0.030(11) -0.035(10) 0.017(12)
C79 0.078(14) 0.059(12) 0.033(11) 0.012(9) 0.014(10) 0.030(11)
C80 0.076(16) 0.080(16) 0.077(16) -0.007(13) -0.021(13) 0.049(12)
C81 0.064(15) 0.076(15) 0.077(16) -0.008(13) -0.004(12) 0.004(13)
C82 0.086(16) 0.042(11) 0.043(12) 0.011(9) -0.032(12) -0.001(12)
C83 0.076(16) 0.045(13) 0.099(17) 0.015(12) 0.002(14) 0.018(11)
C84 0.066(13) 0.033(10) 0.064(13) -0.008(10) 0.012(10) -0.002(9)
C85 0.028(9) 0.017(8) 0.079(13) -0.006(8) -0.024(9) -0.004(7)
C86 0.032(10) 0.015(8) 0.071(12) -0.014(8) -0.013(9) 0.009(7)
C87 0.039(11) 0.036(10) 0.095(15) 0.000(10) -0.006(10) 0.025(9)
C88 0.060(13) 0.046(12) 0.135(19) -0.037(12) -0.054(12) 0.027(10)
C89 0.076(14) 0.024(10) 0.098(16) -0.012(10) -0.004(12) 0.002(9)
C90 0.037(11) 0.038(10) 0.112(16) -0.021(10) -0.027(11) 0.016(8)
C91 0.046(11) 0.034(10) 0.060(12) 0.002(9) 0.040(9) 0.011(8)
C92 0.069(13) 0.053(11) 0.055(12) 0.022(10) 0.025(11) 0.023(10)
C93 0.12(2) 0.091(18) 0.11(2) 0.019(16) 0.055(17) 0.063(15)
C94 0.093(18) 0.13(2) 0.091(18) 0.032(17) 0.033(14) 0.056(16)
C95 0.061(14) 0.090(16) 0.12(2) 0.022(16) 0.011(14) 0.032(12)
C96 0.048(11) 0.043(11) 0.047(12) 0.010(9) 0.015(9) -0.005(8)
C97 0.022(10) 0.021(8) 0.096(15) -0.005(9) 0.008(9) 0.001(7)
C98 0.061(14) 0.065(12) 0.048(12) -0.002(10) -0.007(10) 0.018(10)
C99 0.042(11) 0.048(11) 0.080(14) 0.008(11) -0.012(11) 0.005(9)
C100 0.057(14) 0.018(9) 0.087(16) 0.012(9) -0.031(12) 0.000(9)
C101 0.076(16) 0.054(12) 0.063(14) 0.013(11) -0.027(12) 0.017(11)
C102 0.067(12) 0.033(10) 0.049(11) -0.011(9) -0.013(10) 0.025(9)

loop_
_geom_bond_atom_site_label_1
_geom_bond_atom_site_label_2
_geom_bond_distance
_geom_bond_site_symmetry_2
_geom_bond_publ_flag
Co1A N1A 2.004(9) . ?
Co1A P1A 2.132(4) . ?
Co1A P3A 2.222(4) . ?
Co1A Cl1A 2.269(3) . ?
Co1A P2A 2.301(4) . ?
Co1B N1B 1.931(13) . ?
Co1B P1B 2.125(4) . ?
Co1B P2B 2.260(5) . ?
Co1B Cl1B 2.277(3) . ?
Co1B P3B 2.291(5) . ?
P1A C34 1.827(13) . ?
P1A C15 1.827(12) . ?
P1A C16 1.838(14) . ?
P2A C28 1.828(14) . ?
P2A C21 1.841(14) . ?
P2A C22 1.846(12) . ?
P3A C46 1.821(14) . ?
P3A C39 1.824(12) . ?
P3A C40 1.847(12) . ?
P1B C66 1.810(14) . ?
P1B C67 1.833(15) . ?
P1B C85 1.843(13) . ?
P2B C72 1.800(15) . ?
P2B C79 1.828(17) . ?
P2B C73 1.849(16) . ?
P3B C90 1.826(16) . ?
P3B C91 1.843(16) . ?
P3B C97 1.845(16) . ?
Si1A N1A 1.730(10) . ?
Si1A C13 1.868(13) . ?
Si1A C14 1.870(12) . ?
Si1A C15 1.884(14) . ?
Si1B N1B 1.766(13) . ?
Si1B C65 1.823(16) . ?
Si1B C66 1.881(14) . ?
Si1B C64 1.909(18) . ?
N1A C1 1.385(15) . ?
N1B C52 1.42(2) . ?
C1 C2 1.432(17) . ?
C1 C6 1.433(18) . ?
C2 C3 1.378(17) . ?
C2 C7 1.508(19) . ?
C3 C4 1.334(18) . ?
C3 H3 0.9500 . ?
C4 C5 1.392(19) . ?
C4 H4 0.9500 . ?
C5 C6 1.444(18) . ?
C5 H5 0.9500 . ?
C6 C10 1.533(18) . ?
C7 C8 1.535(18) . ?
C7 C9 1.553(18) . ?
C7 H7 1.0000 . ?
C8 H8A 0.9800 . ?
C8 H8B 0.9800 . ?
C8 H8C 0.9800 . ?
C9 H9A 0.9800 . ?
C9 H9B 0.9800 . ?
C9 H9C 0.9800 . ?
C10 C12 1.495(18) . ?
C10 C11 1.526(18) . ?
C10 H10 1.0000 . ?
C11 H11A 0.9800 . ?
C11 H11B 0.9800 . ?
C11 H11C 0.9800 . ?
C12 H12A 0.9800 . ?
C12 H12B 0.9800 . ?
C12 H12C 0.9800 . ?
C13 H13A 0.9800 . ?
C13 H13B 0.9800 . ?
C13 H13C 0.9800 . ?
C14 H14A 0.9800 . ?
C14 H14B 0.9800 . ?
C14 H14C 0.9800 . ?
C15 H15 0.9500 . ?
C16 C17 1.382(18) . ?
C16 C21 1.407(18) . ?
C17 C18 1.352(19) . ?
C17 H17 0.9500 . ?
C18 C19 1.35(2) . ?
C18 H18 0.9500 . ?
C19 C20 1.41(2) . ?
C19 H19 0.9500 . ?
C20 C21 1.371(19) . ?
C20 H20 0.9500 . ?
C22 C23 1.366(18) . ?
C22 C27 1.366(18) . ?
C23 C24 1.40(2) . ?
C23 H23 0.9500 . ?
C24 C25 1.37(2) . ?
C24 H24 0.9500 . ?
C25 C26 1.38(2) . ?
C25 H25 0.9500 . ?
C26 C27 1.419(19) . ?
C26 H26 0.9500 . ?
C27 H27 0.9500 . ?
C28 C29 1.392(18) . ?
C28 C33 1.396(17) . ?
C29 C30 1.39(2) . ?
C29 H29 0.9500 . ?
C30 C31 1.37(2) . ?
C30 H30 0.9500 . ?
C31 C32 1.364(19) . ?
C31 H31 0.9500 . ?
C32 C33 1.356(17) . ?
C32 H32 0.9500 . ?
C33 H33 0.9500 . ?
C34 C35 1.372(18) . ?
C34 C39 1.422(17) . ?
C35 C36 1.349(19) . ?
C35 H35 0.9500 . ?
C36 C37 1.40(2) . ?
C36 H36 0.9500 . ?
C37 C38 1.397(18) . ?
C37 H37 0.9500 . ?
C38 C39 1.392(17) . ?
C38 H38 0.9500 . ?
C40 C45 1.333(18) . ?
C40 C41 1.354(18) . ?
C41 C42 1.471(19) . ?
C41 H41 0.9500 . ?
C42 C43 1.34(2) . ?
C42 H42 0.9500 . ?
C43 C44 1.371(19) . ?
C43 H43 0.9500 . ?
C44 C45 1.441(18) . ?
C44 H44 0.9500 . ?
C45 H45 0.9500 . ?
C46 C51 1.379(18) . ?
C46 C47 1.403(18) . ?
C47 C48 1.379(19) . ?
C47 H47 0.9500 . ?
C48 C49 1.332(19) . ?
C48 H48 0.9500 . ?
C49 C50 1.387(19) . ?
C49 H49 0.9500 . ?
C50 C51 1.382(19) . ?
C50 H50 0.9500 . ?
C51 H51 0.9500 . ?
C52 C57 1.44(2) . ?
C52 C53 1.46(2) . ?
C53 C54 1.42(2) . ?
C53 C58 1.47(2) . ?
C54 C55 1.396(10) . ?
C54 H54 0.9500 . ?
C55 C56 1.378(10) . ?
C55 H55 0.9500 . ?
C56 C57 1.44(2) . ?
C56 H56 0.9500 . ?
C57 C61 1.46(2) . ?
C58 C59 1.52(2) . ?
C58 C60 1.519(19) . ?
C58 H58 1.0000 . ?
C59 H59A 0.9800 . ?
C59 H59B 0.9800 . ?
C59 H59C 0.9800 . ?
C60 H60A 0.9800 . ?
C60 H60B 0.9800 . ?
C60 H60C 0.9800 . ?
C61 C62 1.46(2) . ?
C61 C63 1.52(2) . ?
C61 H61 1.0000 . ?
C62 H62A 0.9800 . ?
C62 H62B 0.9800 . ?
C62 H62C 0.9800 . ?
C63 H63A 0.9800 . ?
C63 H63B 0.9800 . ?
C63 H63C 0.9800 . ?
C64 H64A 0.9800 . ?
C64 H64B 0.9800 . ?
C64 H64C 0.9800 . ?
C65 H65A 0.9800 . ?
C65 H65B 0.9800 . ?
C65 H65C 0.9800 . ?
C66 H66 0.9500 . ?
C67 C68 1.384(19) . ?
C67 C72 1.46(2) . ?
C68 C69 1.37(2) . ?
C68 H68 0.9500 . ?
C69 C70 1.35(2) . ?
C69 H69 0.9500 . ?
C70 C71 1.35(2) . ?
C70 H70 0.9500 . ?
C71 C72 1.37(2) . ?
C71 H71 0.9500 . ?
C73 C78 1.34(2) . ?
C73 C74 1.37(2) . ?
C74 C75 1.41(2) . ?
C74 H74 0.9500 . ?
C75 C76 1.37(2) . ?
C75 H75 0.9500 . ?
C76 C77 1.36(2) . ?
C76 H76 0.9500 . ?
C77 C78 1.34(2) . ?
C77 H77 0.9500 . ?
C78 H78 0.9500 . ?
C79 C80 1.34(2) . ?
C79 C84 1.40(2) . ?
C80 C81 1.39(3) . ?
C80 H80 0.9500 . ?
C81 C82 1.33(2) . ?
C81 H81 0.9500 . ?
C82 C83 1.32(2) . ?
C82 H82 0.9500 . ?
C83 C84 1.40(2) . ?
C83 H83 0.9500 . ?
C84 H84 0.9500 . ?
C85 C86 1.354(18) . ?
C85 C90 1.428(19) . ?
C86 C87 1.361(19) . ?
C86 H86 0.9500 . ?
C87 C88 1.38(2) . ?
C87 H87 0.9500 . ?
C88 C89 1.44(2) . ?
C88 H88 0.9500 . ?
C89 C90 1.43(2) . ?
C89 H89 0.9500 . ?
C91 C96 1.35(2) . ?
C91 C92 1.37(2) . ?
C92 C93 1.36(2) . ?
C92 H92 0.9500 . ?
C93 C94 1.36(3) . ?
C93 H93 0.9500 . ?
C94 C95 1.41(3) . ?
C94 H94 0.9500 . ?
C95 C96 1.38(2) . ?
C95 H95 0.9500 . ?
C96 H96 0.9500 . ?
C97 C102 1.33(2) . ?
C97 C98 1.44(2) . ?
C98 C99 1.42(2) . ?
C98 H98 0.9500 . ?
C99 C100 1.35(2) . ?
C99 H99 0.9500 . ?
C100 C101 1.39(2) . ?
C100 H100 0.9500 . ?
C101 C102 1.34(2) . ?
C101 H101 0.9500 . ?
C102 H102 0.9500 . ?
